data_7062555
loop_
_publ_author_name
'Mandal, Suman'
'Harijan, Dinesh'
'Muduli, Gopendra'
'Subramaniyam, Kalaivanan'
'Rengan, Aravind Kumar'
'Prabusankar, Ganesan'

_publ_section_title
;
 Highly active higher coordinated copper(i)--N-heterocyclic chalcogenone
 catalysed click chemistry
;
_journal_issue 32
_journal_name_full 'New Journal of Chemistry'
_journal_page_first 15027
_journal_page_last 15035
_journal_paper_doi 10.1039/D3NJ01875J
_journal_volume 47
_journal_year 2023
_chemical_formula_moiety 'C42 H40 Cl Cu N4 S2'
_chemical_formula_sum 'C42 H40 Cl Cu N4 S2'
_chemical_formula_weight 763.89
_space_group_crystal_system monoclinic
_space_group_IT_number 15
_space_group_name_Hall '-C 2yc'
_space_group_name_H-M_alt 'C 1 2/c 1'
_atom_sites_solution_hydrogens geom
_atom_sites_solution_primary iterative
_audit_creation_date 2022-01-27
_audit_creation_method
;
Olex2 1.3
(compiled 2020.11.12 svn.r5f609507 for OlexSys, GUI svn.r6408)
;
_audit_update_record
;
2023-03-30 deposited with the CCDC.	2023-07-04 downloaded from the CCDC.
;
_cell_angle_alpha 90
_cell_angle_beta 115.370(3)
_cell_angle_gamma 90
_cell_formula_units_Z 4
_cell_length_a 28.019(3)
_cell_length_b 10.1880(9)
_cell_length_c 14.1144(12)
_cell_measurement_reflns_used 3856
_cell_measurement_temperature 273(2)
_cell_measurement_theta_max 26.20
_cell_measurement_theta_min 2.47
_cell_volume 3640.5(6)
_computing_cell_refinement 'SAINT V8.40B (?, 2016)'
_computing_data_reduction 'SAINT V8.40B (?, 2016)'
_computing_molecular_graphics 'Olex2 1.3 (Dolomanov et al., 2009)'
_computing_publication_material 'Olex2 1.3 (Dolomanov et al., 2009)'
_computing_structure_refinement 'SHELXL 2018/3 (Sheldrick, 2015)'
_computing_structure_solution 'olex2.solve 1.3 (Bourhis et al., 2015)'
_diffrn_ambient_temperature 273.15
_diffrn_measured_fraction_theta_full 1.000
_diffrn_measured_fraction_theta_max 0.998
_diffrn_measurement_device_type 'Bruker APEX-II CCD'
_diffrn_measurement_method '\f and \w scans'
_diffrn_radiation_type MoK\a
_diffrn_radiation_wavelength 0.71073
_diffrn_reflns_av_R_equivalents 0.0945
_diffrn_reflns_av_unetI/netI 0.0580
_diffrn_reflns_Laue_measured_fraction_full 1.000
_diffrn_reflns_Laue_measured_fraction_max 0.998
_diffrn_reflns_limit_h_max 35
_diffrn_reflns_limit_h_min -35
_diffrn_reflns_limit_k_max 13
_diffrn_reflns_limit_k_min -13
_diffrn_reflns_limit_l_max 18
_diffrn_reflns_limit_l_min -16
_diffrn_reflns_number 29121
_diffrn_reflns_point_group_measured_fraction_full 1.000
_diffrn_reflns_point_group_measured_fraction_max 0.998
_diffrn_reflns_theta_full 25.242
_diffrn_reflns_theta_max 27.104
_diffrn_reflns_theta_min 2.155
_diffrn_source_current 1.4
_diffrn_source_power 0.07
_diffrn_source_voltage 50.0
_diffrn_standards_number 0
_exptl_absorpt_coefficient_mu 0.825
_exptl_absorpt_correction_T_max 0.7455
_exptl_absorpt_correction_T_min 0.6728
_exptl_absorpt_correction_type multi-scan
_exptl_absorpt_process_details
;
SADABS-2016/2 (Bruker,2016/2) was used for absorption correction.
wR2(int) was 0.1477 before and 0.0602 after correction.
The Ratio of minimum to maximum transmission is 0.9025.
The \l/2 correction factor is Not present.
;
_exptl_crystal_colour 'metallic light yellow'
_exptl_crystal_colour_lustre metallic
_exptl_crystal_colour_modifier light
_exptl_crystal_colour_primary yellow
_exptl_crystal_density_diffrn 1.394
_exptl_crystal_description block
_exptl_crystal_F_000 1592
_exptl_crystal_size_max 0.117
_exptl_crystal_size_mid 0.065
_exptl_crystal_size_min 0.035
_refine_diff_density_max 0.205
_refine_diff_density_min -0.314
_refine_diff_density_rms 0.052
_refine_ls_extinction_method none
_refine_ls_goodness_of_fit_ref 1.017
_refine_ls_hydrogen_treatment constr
_refine_ls_matrix_type full
_refine_ls_number_parameters 229
_refine_ls_number_reflns 4013
_refine_ls_number_restraints 0
_refine_ls_restrained_S_all 1.017
_refine_ls_R_factor_all 0.0961
_refine_ls_R_factor_gt 0.0406
_refine_ls_shift/su_max 0.000
_refine_ls_shift/su_mean 0.000
_refine_ls_structure_factor_coef Fsqd
_refine_ls_weighting_details 'w=1/[\s^2^(Fo^2^)+(0.0379P)^2^+1.7611P] where P=(Fo^2^+2Fc^2^)/3'
_refine_ls_weighting_scheme calc
_refine_ls_wR_factor_gt 0.0838
_refine_ls_wR_factor_ref 0.1041
_reflns_Friedel_coverage 0.000
_reflns_number_gt 2381
_reflns_number_total 4013
_reflns_threshold_expression 'I > 2\s(I)'
_cod_data_source_file d3nj01875j2.cif
_cod_data_source_block 1
_cod_depositor_comments 'Adding full bibliography for 7062555--7062561.cif.'
_cod_original_cell_volume 3640.4(6)
_cod_database_code 7062555
_shelx_shelxl_version_number 2018/3
_shelx_space_group_comment
;
The symmetry employed for this shelxl refinement is uniquely defined
by the following loop, which should always be used as a source of
symmetry information in preference to the above space-group names.
They are only intended as comments.
;
_shelx_estimated_absorpt_t_max 0.972
_shelx_estimated_absorpt_t_min 0.910
_olex2_refinement_description
;
1. Fixed Uiso
 At 1.2 times of:
  All C(H) groups, All C(H,H) groups
 At 1.5 times of:
  All C(H,H,H) groups
2.a Ternary CH refined with riding coordinates:
 C4(H4)
2.b Secondary CH2 refined with riding coordinates:
 C7(H7A,H7B)
2.c Aromatic/amide H refined with riding coordinates:
 C10(H10), C11(H11), C12(H12), C13(H13), C15(H15), C17(H17), C18(H18),
 C19(H19), C20(H20), C3(H3), C2(H2)
2.d Idealised Me refined as rotating group:
 C6(H6A,H6B,H6C), C5(H5A,H5B,H5C)
;
_olex2_submission_special_instructions 'No special instructions were received'

loop_
_space_group_symop_operation_xyz
'x, y, z'
'-x, y, -z+1/2'
'x+1/2, y+1/2, z'
'-x+1/2, y+1/2, -z+1/2'
'-x, -y, -z'
'x, -y, z-1/2'
'-x+1/2, -y+1/2, -z'
'x+1/2, -y+1/2, z-1/2'

loop_
_atom_site_label
_atom_site_type_symbol
_atom_site_fract_x
_atom_site_fract_y
_atom_site_fract_z
_atom_site_U_iso_or_equiv
_atom_site_adp_type
_atom_site_occupancy
_atom_site_site_symmetry_order
_atom_site_calc_flag
_atom_site_refinement_flags_posn
_atom_site_refinement_flags_adp
_atom_site_refinement_flags_occupancy
_atom_site_disorder_assembly
_atom_site_disorder_group
Cu1 Cu 0.500000 0.73064(5) 0.750000 0.05458(18) Uani 1 2 d S T P . .
Cl1 Cl 0.500000 0.50925(10) 0.750000 0.0680(3) Uani 1 2 d S T P . .
S1 S 0.43326(3) 0.84412(6) 0.76108(6) 0.0490(2) Uani 1 1 d . . . . .
N1 N 0.38530(8) 0.62522(19) 0.79367(16) 0.0415(5) Uani 1 1 d . . . . .
N2 N 0.43574(9) 0.7254(2) 0.93738(17) 0.0456(5) Uani 1 1 d . . . . .
C1 C 0.41766(10) 0.7297(2) 0.8317(2) 0.0391(6) Uani 1 1 d . . . . .
C7 C 0.35996(11) 0.5885(3) 0.6821(2) 0.0456(7) Uani 1 1 d . . . . .
H7A H 0.383937 0.533864 0.666165 0.055 Uiso 1 1 calc R U . . .
H7B H 0.352924 0.667161 0.639526 0.055 Uiso 1 1 calc R U . . .
C8 C 0.30906(10) 0.5154(2) 0.65437(19) 0.0405(6) Uani 1 1 d . . . . .
C9 C 0.26206(11) 0.5868(2) 0.62750(19) 0.0420(6) Uani 1 1 d . . . . .
C10 C 0.26016(12) 0.7264(3) 0.6277(2) 0.0526(7) Uani 1 1 d . . . . .
H10 H 0.291453 0.773669 0.649146 0.063 Uiso 1 1 calc R U . . .
C11 C 0.21417(13) 0.7919(3) 0.5976(2) 0.0622(8) Uani 1 1 d . . . . .
H11 H 0.214260 0.883143 0.598508 0.075 Uiso 1 1 calc R U . . .
C12 C 0.16628(13) 0.7241(3) 0.5649(3) 0.0647(9) Uani 1 1 d . . . . .
H12 H 0.134780 0.770618 0.542813 0.078 Uiso 1 1 calc R U . . .
C13 C 0.16557(12) 0.5926(3) 0.5652(2) 0.0613(8) Uani 1 1 d . . . . .
H13 H 0.133445 0.549011 0.543767 0.074 Uiso 1 1 calc R U . . .
C14 C 0.21277(11) 0.5184(3) 0.5976(2) 0.0466(7) Uani 1 1 d . . . . .
C15 C 0.21331(12) 0.3821(3) 0.6005(2) 0.0522(7) Uani 1 1 d . . . . .
H15 H 0.181582 0.337661 0.582118 0.063 Uiso 1 1 calc R U . . .
C16 C 0.25911(12) 0.3102(3) 0.6295(2) 0.0467(7) Uani 1 1 d . . . . .
C17 C 0.25914(15) 0.1704(3) 0.6334(2) 0.0617(8) Uani 1 1 d . . . . .
H17 H 0.227421 0.126269 0.615871 0.074 Uiso 1 1 calc R U . . .
C18 C 0.30373(16) 0.1012(3) 0.6618(3) 0.0692(10) Uani 1 1 d . . . . .
H18 H 0.302655 0.010084 0.664191 0.083 Uiso 1 1 calc R U . . .
C19 C 0.35218(15) 0.1652(3) 0.6879(2) 0.0640(9) Uani 1 1 d . . . . .
H19 H 0.382929 0.116055 0.707674 0.077 Uiso 1 1 calc R U . . .
C20 C 0.35449(12) 0.2980(3) 0.6846(2) 0.0541(7) Uani 1 1 d . . . . .
H20 H 0.386873 0.338456 0.701468 0.065 Uiso 1 1 calc R U . . .
C21 C 0.30847(11) 0.3768(2) 0.6560(2) 0.0436(6) Uani 1 1 d . . . . .
C3 C 0.38466(12) 0.5542(3) 0.8760(2) 0.0547(8) Uani 1 1 d . . . . .
H3 H 0.365742 0.477405 0.870760 0.066 Uiso 1 1 calc R U . . .
C2 C 0.41609(12) 0.6152(3) 0.9651(2) 0.0559(8) Uani 1 1 d . . . . .
H2 H 0.423314 0.588239 1.032843 0.067 Uiso 1 1 calc R U . . .
C4 C 0.47486(12) 0.8167(3) 1.0104(2) 0.0561(8) Uani 1 1 d . . . . .
H4 H 0.472694 0.898938 0.972753 0.067 Uiso 1 1 calc R U . . .
C6 C 0.46317(14) 0.8471(3) 1.1026(3) 0.0757(10) Uani 1 1 d . . . . .
H6A H 0.486025 0.916257 1.143426 0.114 Uiso 1 1 calc R U . . .
H6B H 0.468980 0.770084 1.145342 0.114 Uiso 1 1 calc R U . . .
H6C H 0.427038 0.874458 1.078035 0.114 Uiso 1 1 calc R U . . .
C5 C 0.52930(14) 0.7613(4) 1.0430(3) 0.1023(14) Uani 1 1 d . . . . .
H5A H 0.535551 0.746952 0.982074 0.153 Uiso 1 1 calc R U . . .
H5B H 0.532178 0.679439 1.078830 0.153 Uiso 1 1 calc R U . . .
H5C H 0.554965 0.821958 1.089099 0.153 Uiso 1 1 calc R U . . .

loop_
_atom_site_aniso_label
_atom_site_aniso_U_11
_atom_site_aniso_U_22
_atom_site_aniso_U_33
_atom_site_aniso_U_23
_atom_site_aniso_U_13
_atom_site_aniso_U_12
Cu1 0.0492(4) 0.0570(3) 0.0635(4) 0.000 0.0299(3) 0.000
Cl1 0.0556(7) 0.0474(6) 0.0971(9) 0.000 0.0291(7) 0.000
S1 0.0496(5) 0.0368(4) 0.0670(5) 0.0065(3) 0.0311(4) 0.0006(3)
N1 0.0360(13) 0.0405(12) 0.0466(13) 0.0034(10) 0.0163(11) -0.0039(10)
N2 0.0378(14) 0.0466(13) 0.0474(14) -0.0002(10) 0.0136(12) -0.0088(11)
C1 0.0307(15) 0.0363(14) 0.0505(16) 0.0016(12) 0.0177(13) 0.0015(11)
C7 0.0438(18) 0.0478(15) 0.0458(16) 0.0012(12) 0.0198(14) -0.0021(13)
C8 0.0394(17) 0.0424(15) 0.0389(15) -0.0024(11) 0.0162(13) -0.0040(13)
C9 0.0425(17) 0.0447(15) 0.0384(15) -0.0039(11) 0.0169(14) -0.0013(13)
C10 0.0489(19) 0.0465(16) 0.0626(19) -0.0051(14) 0.0243(17) -0.0009(14)
C11 0.068(2) 0.0505(17) 0.073(2) -0.0029(16) 0.0337(19) 0.0067(17)
C12 0.051(2) 0.072(2) 0.070(2) -0.0022(17) 0.0238(18) 0.0173(18)
C13 0.0383(19) 0.072(2) 0.070(2) -0.0104(16) 0.0187(17) -0.0022(16)
C14 0.0378(17) 0.0557(18) 0.0442(16) -0.0069(13) 0.0154(14) -0.0038(14)
C15 0.0438(19) 0.0538(18) 0.0567(18) -0.0078(14) 0.0193(15) -0.0128(15)
C16 0.0520(19) 0.0444(15) 0.0421(16) -0.0038(12) 0.0186(15) -0.0085(14)
C17 0.073(2) 0.0456(17) 0.065(2) -0.0049(15) 0.0278(19) -0.0123(17)
C18 0.096(3) 0.0423(17) 0.069(2) -0.0006(15) 0.035(2) -0.004(2)
C19 0.077(3) 0.0492(18) 0.065(2) 0.0047(15) 0.0297(19) 0.0156(18)
C20 0.051(2) 0.0534(17) 0.0580(19) 0.0016(14) 0.0238(16) 0.0044(15)
C21 0.0457(18) 0.0440(15) 0.0401(15) -0.0029(12) 0.0176(14) -0.0003(13)
C3 0.056(2) 0.0507(16) 0.0575(19) 0.0082(14) 0.0239(17) -0.0135(15)
C2 0.057(2) 0.0592(18) 0.0477(18) 0.0077(14) 0.0184(16) -0.0126(16)
C4 0.046(2) 0.0561(18) 0.0558(19) -0.0046(14) 0.0124(16) -0.0142(15)
C6 0.075(3) 0.079(2) 0.062(2) -0.0184(18) 0.019(2) -0.0126(19)
C5 0.041(2) 0.142(4) 0.103(3) -0.032(3) 0.012(2) -0.008(2)

loop_
_atom_type_symbol
_atom_type_description
_atom_type_scat_dispersion_real
_atom_type_scat_dispersion_imag
_atom_type_scat_source
C C 0.0033 0.0016 'International Tables Vol C Tables 4.2.6.8 and 6.1.1.4'
H H 0.0000 0.0000 'International Tables Vol C Tables 4.2.6.8 and 6.1.1.4'
N N 0.0061 0.0033 'International Tables Vol C Tables 4.2.6.8 and 6.1.1.4'
S S 0.1246 0.1234 'International Tables Vol C Tables 4.2.6.8 and 6.1.1.4'
Cl Cl 0.1484 0.1585 'International Tables Vol C Tables 4.2.6.8 and 6.1.1.4'
Cu Cu 0.3201 1.2651 'International Tables Vol C Tables 4.2.6.8 and 6.1.1.4'

loop_
_geom_angle_atom_site_label_1
_geom_angle_atom_site_label_2
_geom_angle_atom_site_label_3
_geom_angle
_geom_angle_site_symmetry_1
_geom_angle_site_symmetry_3
_geom_angle_publ_flag
Cl1 Cu1 S1 120.76(2) . . ?
Cl1 Cu1 S1 120.76(2) . 2_656 ?
S1 Cu1 S1 118.48(4) . 2_656 ?
C1 S1 Cu1 96.75(9) . . ?
C1 N1 C7 124.0(2) . . ?
C1 N1 C3 109.1(2) . . ?
C3 N1 C7 126.5(2) . . ?
C1 N2 C2 109.4(2) . . ?
C1 N2 C4 124.5(2) . . ?
C2 N2 C4 125.8(2) . . ?
N1 C1 S1 127.0(2) . . ?
N1 C1 N2 106.4(2) . . ?
N2 C1 S1 126.6(2) . . ?
N1 C7 H7A 109.2 . . ?
N1 C7 H7B 109.2 . . ?
N1 C7 C8 111.9(2) . . ?
H7A C7 H7B 107.9 . . ?
C8 C7 H7A 109.2 . . ?
C8 C7 H7B 109.2 . . ?
C9 C8 C7 119.2(2) . . ?
C9 C8 C21 120.3(2) . . ?
C21 C8 C7 120.5(2) . . ?
C8 C9 C10 123.2(2) . . ?
C8 C9 C14 119.9(2) . . ?
C10 C9 C14 116.9(2) . . ?
C9 C10 H10 119.1 . . ?
C11 C10 C9 121.7(3) . . ?
C11 C10 H10 119.1 . . ?
C10 C11 H11 119.6 . . ?
C10 C11 C12 120.8(3) . . ?
C12 C11 H11 119.6 . . ?
C11 C12 H12 119.8 . . ?
C13 C12 C11 120.4(3) . . ?
C13 C12 H12 119.8 . . ?
C12 C13 H13 119.3 . . ?
C12 C13 C14 121.4(3) . . ?
C14 C13 H13 119.3 . . ?
C13 C14 C9 118.8(3) . . ?
C15 C14 C9 118.6(3) . . ?
C15 C14 C13 122.6(3) . . ?
C14 C15 H15 118.8 . . ?
C16 C15 C14 122.5(3) . . ?
C16 C15 H15 118.8 . . ?
C15 C16 C17 121.8(3) . . ?
C15 C16 C21 119.7(2) . . ?
C17 C16 C21 118.5(3) . . ?
C16 C17 H17 119.2 . . ?
C18 C17 C16 121.5(3) . . ?
C18 C17 H17 119.2 . . ?
C17 C18 H18 119.8 . . ?
C17 C18 C19 120.5(3) . . ?
C19 C18 H18 119.8 . . ?
C18 C19 H19 119.7 . . ?
C20 C19 C18 120.6(3) . . ?
C20 C19 H19 119.7 . . ?
C19 C20 H20 119.3 . . ?
C19 C20 C21 121.5(3) . . ?
C21 C20 H20 119.3 . . ?
C8 C21 C16 118.9(2) . . ?
C8 C21 C20 123.6(3) . . ?
C20 C21 C16 117.5(2) . . ?
N1 C3 H3 126.0 . . ?
C2 C3 N1 107.9(2) . . ?
C2 C3 H3 126.0 . . ?
N2 C2 H2 126.5 . . ?
C3 C2 N2 107.1(2) . . ?
C3 C2 H2 126.5 . . ?
N2 C4 H4 107.9 . . ?
N2 C4 C6 111.3(2) . . ?
N2 C4 C5 109.4(3) . . ?
C6 C4 H4 107.9 . . ?
C5 C4 H4 107.9 . . ?
C5 C4 C6 112.4(3) . . ?
C4 C6 H6A 109.5 . . ?
C4 C6 H6B 109.5 . . ?
C4 C6 H6C 109.5 . . ?
H6A C6 H6B 109.5 . . ?
H6A C6 H6C 109.5 . . ?
H6B C6 H6C 109.5 . . ?
C4 C5 H5A 109.5 . . ?
C4 C5 H5B 109.5 . . ?
C4 C5 H5C 109.5 . . ?
H5A C5 H5B 109.5 . . ?
H5A C5 H5C 109.5 . . ?
H5B C5 H5C 109.5 . . ?

loop_
_geom_bond_atom_site_label_1
_geom_bond_atom_site_label_2
_geom_bond_distance
_geom_bond_site_symmetry_2
_geom_bond_publ_flag
Cu1 Cl1 2.2555(11) . ?
Cu1 S1 2.2603(8) 2_656 ?
Cu1 S1 2.2603(7) . ?
S1 C1 1.708(2) . ?
N1 C1 1.351(3) . ?
N1 C7 1.472(3) . ?
N1 C3 1.376(3) . ?
N2 C1 1.355(3) . ?
N2 C2 1.379(3) . ?
N2 C4 1.470(3) . ?
C7 H7A 0.9700 . ?
C7 H7B 0.9700 . ?
C7 C8 1.504(4) . ?
C8 C9 1.407(4) . ?
C8 C21 1.413(3) . ?
C9 C10 1.423(4) . ?
C9 C14 1.440(4) . ?
C10 H10 0.9300 . ?
C10 C11 1.348(4) . ?
C11 H11 0.9300 . ?
C11 C12 1.400(4) . ?
C12 H12 0.9300 . ?
C12 C13 1.340(4) . ?
C13 H13 0.9300 . ?
C13 C14 1.418(4) . ?
C14 C15 1.389(4) . ?
C15 H15 0.9300 . ?
C15 C16 1.379(4) . ?
C16 C17 1.425(4) . ?
C16 C21 1.438(4) . ?
C17 H17 0.9300 . ?
C17 C18 1.338(4) . ?
C18 H18 0.9300 . ?
C18 C19 1.405(5) . ?
C19 H19 0.9300 . ?
C19 C20 1.356(4) . ?
C20 H20 0.9300 . ?
C20 C21 1.422(4) . ?
C3 H3 0.9300 . ?
C3 C2 1.339(4) . ?
C2 H2 0.9300 . ?
C4 H4 0.9800 . ?
C4 C6 1.505(4) . ?
C4 C5 1.502(4) . ?
C6 H6A 0.9600 . ?
C6 H6B 0.9600 . ?
C6 H6C 0.9600 . ?
C5 H5A 0.9600 . ?
C5 H5B 0.9600 . ?
C5 H5C 0.9600 . ?

loop_
_geom_torsion_atom_site_label_1
_geom_torsion_atom_site_label_2
_geom_torsion_atom_site_label_3
_geom_torsion_atom_site_label_4
_geom_torsion
_geom_torsion_site_symmetry_1
_geom_torsion_site_symmetry_2
_geom_torsion_site_symmetry_3
_geom_torsion_site_symmetry_4
_geom_torsion_publ_flag
Cu1 S1 C1 N1 -85.2(2) . . . . ?
Cu1 S1 C1 N2 94.3(2) . . . . ?
N1 C7 C8 C9 85.9(3) . . . . ?
N1 C7 C8 C21 -93.7(3) . . . . ?
N1 C3 C2 N2 0.7(3) . . . . ?
C1 N1 C7 C8 -152.9(2) . . . . ?
C1 N1 C3 C2 0.7(3) . . . . ?
C1 N2 C2 C3 -1.9(3) . . . . ?
C1 N2 C4 C6 144.2(3) . . . . ?
C1 N2 C4 C5 -91.0(3) . . . . ?
C7 N1 C1 S1 3.7(4) . . . . ?
C7 N1 C1 N2 -175.8(2) . . . . ?
C7 N1 C3 C2 174.5(3) . . . . ?
C7 C8 C9 C10 -1.7(4) . . . . ?
C7 C8 C9 C14 178.0(2) . . . . ?
C7 C8 C21 C16 179.7(2) . . . . ?
C7 C8 C21 C20 1.0(4) . . . . ?
C8 C9 C10 C11 177.4(3) . . . . ?
C8 C9 C14 C13 -176.5(2) . . . . ?
C8 C9 C14 C15 2.8(4) . . . . ?
C9 C8 C21 C16 0.2(4) . . . . ?
C9 C8 C21 C20 -178.5(2) . . . . ?
C9 C10 C11 C12 0.1(5) . . . . ?
C9 C14 C15 C16 -0.9(4) . . . . ?
C10 C9 C14 C13 3.2(4) . . . . ?
C10 C9 C14 C15 -177.5(2) . . . . ?
C10 C11 C12 C13 1.4(5) . . . . ?
C11 C12 C13 C14 -0.5(5) . . . . ?
C12 C13 C14 C9 -1.9(4) . . . . ?
C12 C13 C14 C15 178.9(3) . . . . ?
C13 C14 C15 C16 178.4(3) . . . . ?
C14 C9 C10 C11 -2.4(4) . . . . ?
C14 C15 C16 C17 179.1(3) . . . . ?
C14 C15 C16 C21 -1.3(4) . . . . ?
C15 C16 C17 C18 -179.9(3) . . . . ?
C15 C16 C21 C8 1.7(4) . . . . ?
C15 C16 C21 C20 -179.5(2) . . . . ?
C16 C17 C18 C19 -0.5(5) . . . . ?
C17 C16 C21 C8 -178.8(2) . . . . ?
C17 C16 C21 C20 0.0(4) . . . . ?
C17 C18 C19 C20 -0.1(5) . . . . ?
C18 C19 C20 C21 0.7(4) . . . . ?
C19 C20 C21 C8 178.1(3) . . . . ?
C19 C20 C21 C16 -0.7(4) . . . . ?
C21 C8 C9 C10 177.8(2) . . . . ?
C21 C8 C9 C14 -2.4(4) . . . . ?
C21 C16 C17 C18 0.5(4) . . . . ?
C3 N1 C1 S1 177.7(2) . . . . ?
C3 N1 C1 N2 -1.8(3) . . . . ?
C3 N1 C7 C8 34.2(4) . . . . ?
C2 N2 C1 S1 -177.3(2) . . . . ?
C2 N2 C1 N1 2.3(3) . . . . ?
C2 N2 C4 C6 -43.1(4) . . . . ?
C2 N2 C4 C5 81.7(4) . . . . ?
C4 N2 C1 S1 -3.5(4) . . . . ?
C4 N2 C1 N1 176.0(2) . . . . ?
C4 N2 C2 C3 -175.5(3) . . . . ?
